data_1529749
loop_
_publ_author_name
'Cesbron, F.'
'Pillard, F.'
'Ginderow, D.'
'Giraud, R.'
'Pelisson, P.'

_publ_section_title
;
 La nickelaustinite, Ca (Ni, Zn) (As O4) (O H): Nouvelle espece minerale
 du district Cobalto-Nickelifere de Bou-Azzer, Maroc
;
_journal_name_full 'Canadian Mineralogist'
_journal_page_first 401
_journal_page_last 407
_journal_volume 25
_journal_year 1987
_chemical_formula_sum 'As Ca H Ni O5'
_chemical_name_systematic 'Ca Ni (As O4) (O H)'
_space_group_IT_number 19
_symmetry_space_group_name_Hall 'P 2ac 2ab'
_symmetry_space_group_name_H-M 'P 21 21 21'
_cell_angle_alpha 90
_cell_angle_beta 90
_cell_angle_gamma 90
_cell_formula_units_Z 4
_cell_length_a 7.455
_cell_length_b 8.955
_cell_length_c 5.916
_cell_volume 394.949
_citation_journal_id_ASTM CAMIA6
_cod_data_source_file Cesbron_CAMIA6_1987_1511.cif
_cod_data_source_block H1As1Ca1Ni1O5
_cod_original_cell_volume 394.9493
_cod_original_formula_sum 'H1 As1 Ca1 Ni1 O5'
_cod_database_code 1529749

loop_
_symmetry_equiv_pos_as_xyz
x,y,z
-x+1/2,-y,z+1/2
x+1/2,-y+1/2,-z
-x,y+1/2,-z+1/2

loop_
_atom_site_label
_atom_site_type_symbol
_atom_site_fract_x
_atom_site_fract_y
_atom_site_fract_z
_atom_site_occupancy
_atom_site_U_iso_or_equiv
O2 O-2 0.2839 -0.0668 0.0842 1 0.0
O1 O-2 -0.0549 0.0627 -0.0106 1 0.0
H1 H+1 0.475 0.971 0.01 1 0.0
Ca1 Ca+2 0.3687 0.1704 0.4761 1 0.0
O3 O-2 0.1463 0.2749 -0.2322 1 0.0
Ni1 Ni+2 0.2405 0.5049 0.2558 1 0.0
O5 O-2 0.3978 0.4255 0.4967 1 0.0
O4 O-2 0.1024 0.296 0.243 1 0.0
As1 As+5 0.1182 0.1812 0.0165 1 0.0
